data_1575329
loop_
_publ_author_name
'Mensing, Luca'
'Sch\"afer, Tim'
'Layh, Marcus'
'Hebenbrock, Marian'

_publ_section_title
;
 Gone with the Wind---Adducts of Volatile Pyridine Derivatives and
 Copper(II) Acetylacetonate
;
_journal_issue 8
_journal_name_full Crystals
_journal_page_first 690
_journal_paper_doi 10.3390/cryst15080690
_journal_volume 15
_journal_year 2025
_chemical_formula_sum 'C15 H18 Br Cu N O4'
_chemical_formula_weight 419.75
_space_group_crystal_system triclinic
_space_group_IT_number 2
_space_group_name_Hall '-P 1'
_space_group_name_H-M_alt 'P -1'
_atom_sites_solution_hydrogens geom
_atom_sites_solution_primary 'intrinsic phasing'
_audit_creation_method SHELXL-2019/1
_cell_angle_alpha 112.0530(10)
_cell_angle_beta 110.5830(10)
_cell_angle_gamma 96.890(2)
_cell_formula_units_Z 2
_cell_length_a 8.6807(3)
_cell_length_b 10.2923(5)
_cell_length_c 11.4344(5)
_cell_measurement_reflns_used 9961
_cell_measurement_temperature 100(2)
_cell_measurement_theta_max 30.057
_cell_measurement_theta_min 2.232
_cell_volume 848.22(6)
_computing_cell_refinement 'Bruker SAINT+'
_computing_data_collection 'Bruker APEX5 2023/9-2'
_computing_data_reduction 'Bruker SAINT+'
_computing_molecular_graphics 'Bruker SHELXTL'
_computing_publication_material 'Bruker SHELXTL'
_computing_structure_refinement 'SHELXL-2019/1 (Sheldrick, 2019)'
_computing_structure_solution 'SHELXT-2018/2 (Sheldrick, 2015)'
_diffrn_ambient_temperature 100(2)
_diffrn_measured_fraction_theta_full 0.999
_diffrn_measured_fraction_theta_max 0.994
_diffrn_measurement_device_type 'Bruker Venture D8 with Photon III CMOS detector'
_diffrn_measurement_method 'f\ and w\ scans'
_diffrn_radiation_type MoK\a
_diffrn_radiation_wavelength 0.71073
_diffrn_reflns_av_R_equivalents 0.0174
_diffrn_reflns_av_unetI/netI 0.0184
_diffrn_reflns_Laue_measured_fraction_full 0.999
_diffrn_reflns_Laue_measured_fraction_max 0.994
_diffrn_reflns_limit_h_max 12
_diffrn_reflns_limit_h_min -12
_diffrn_reflns_limit_k_max 14
_diffrn_reflns_limit_k_min -14
_diffrn_reflns_limit_l_max 16
_diffrn_reflns_limit_l_min -16
_diffrn_reflns_number 14932
_diffrn_reflns_point_group_measured_fraction_full 0.999
_diffrn_reflns_point_group_measured_fraction_max 0.994
_diffrn_reflns_theta_full 25.242
_diffrn_reflns_theta_max 30.060
_diffrn_reflns_theta_min 2.130
_diffrn_source microsource
_exptl_absorpt_coefficient_mu 3.658
_exptl_absorpt_correction_T_max 0.7460
_exptl_absorpt_correction_T_min 0.6133
_exptl_absorpt_correction_type empirical
_exptl_absorpt_process_details SADABS
_exptl_crystal_colour blue
_exptl_crystal_density_diffrn 1.643
_exptl_crystal_description block
_exptl_crystal_F_000 422
_exptl_crystal_size_max 0.27
_exptl_crystal_size_mid 0.20
_exptl_crystal_size_min 0.18
_refine_diff_density_max 1.342
_refine_diff_density_min -1.005
_refine_diff_density_rms 0.070
_refine_ls_extinction_method none
_refine_ls_goodness_of_fit_ref 1.044
_refine_ls_hydrogen_treatment constr
_refine_ls_matrix_type full
_refine_ls_number_parameters 203
_refine_ls_number_reflns 4948
_refine_ls_number_restraints 0
_refine_ls_restrained_S_all 1.044
_refine_ls_R_factor_all 0.0252
_refine_ls_R_factor_gt 0.0235
_refine_ls_shift/su_max 0.001
_refine_ls_shift/su_mean 0.000
_refine_ls_structure_factor_coef Fsqd
_refine_ls_weighting_details 'w=1/[\s^2^(Fo^2^)+(0.0277P)^2^+0.6440P] where P=(Fo^2^+2Fc^2^)/3'
_refine_ls_weighting_scheme calc
_refine_ls_wR_factor_gt 0.0607
_refine_ls_wR_factor_ref 0.0615
_reflns_Friedel_coverage 0.000
_reflns_number_gt 4668
_reflns_number_total 4948
_reflns_threshold_expression 'I > 2\s(I)'
_cod_data_source_file Compound_4.cif
_cod_data_source_block sad_a
_cod_original_cell_volume 848.21(6)
_cod_database_code 1575329
_shelx_shelxl_version_number 2019/1
_shelx_space_group_comment
;
The symmetry employed for this shelxl refinement is uniquely defined
by the following loop, which should always be used as a source of
symmetry information in preference to the above space-group names.
They are only intended as comments.
;

loop_
_space_group_symop_operation_xyz
'x, y, z'
'-x, -y, -z'

loop_
_atom_site_label
_atom_site_type_symbol
_atom_site_fract_x
_atom_site_fract_y
_atom_site_fract_z
_atom_site_U_iso_or_equiv
_atom_site_adp_type
_atom_site_occupancy
_atom_site_site_symmetry_order
_atom_site_calc_flag
_atom_site_refinement_flags_posn
_atom_site_refinement_flags_adp
_atom_site_refinement_flags_occupancy
_atom_site_disorder_assembly
_atom_site_disorder_group
Br1 Br 1.15270(2) 0.92119(2) 0.90488(2) 0.03354(6) Uani 1 1 d . . . . .
Cu1 Cu 0.54641(2) 0.26823(2) 0.66860(2) 0.01481(5) Uani 1 1 d . . . . .
O1 O 0.34113(14) 0.33390(12) 0.63208(11) 0.0198(2) Uani 1 1 d . . . . .
O2 O 0.72840(13) 0.17468(12) 0.69445(11) 0.01823(19) Uani 1 1 d . . . . .
O3 O 0.49888(13) 0.21868(12) 0.47618(10) 0.01799(19) Uani 1 1 d . . . . .
O4 O 0.56525(14) 0.28363(12) 0.84798(11) 0.0208(2) Uani 1 1 d . . . . .
N1 N 0.73411(15) 0.49302(13) 0.75294(13) 0.0167(2) Uani 1 1 d . . . . .
C1 C 0.98209(18) 0.74805(16) 0.84371(16) 0.0194(3) Uani 1 1 d . . . . .
C2 C 0.98866(19) 0.68739(17) 0.93437(15) 0.0203(3) Uani 1 1 d . . . . .
H2 H 1.076886 0.731272 1.027192 0.024 Uiso 1 1 calc R U . . .
C3 C 0.86029(18) 0.55946(16) 0.88323(15) 0.0181(3) Uani 1 1 d . . . . .
H3 H 0.862060 0.516667 0.944077 0.022 Uiso 1 1 calc R U . . .
C4 C 0.73182(19) 0.55451(16) 0.66856(15) 0.0197(3) Uani 1 1 d . . . . .
H4 H 0.642791 0.507917 0.575986 0.024 Uiso 1 1 calc R U . . .
C5 C 0.85239(19) 0.68281(17) 0.70864(16) 0.0207(3) Uani 1 1 d . . . . .
H5 H 0.846281 0.724186 0.646119 0.025 Uiso 1 1 calc R U . . .
C6 C 0.0961(2) 0.3965(2) 0.65108(19) 0.0302(3) Uani 1 1 d . . . . .
H6A H 0.038707 0.406647 0.712758 0.045 Uiso 1 1 calc R U . . .
H6B H 0.018034 0.321389 0.556278 0.045 Uiso 1 1 calc R U . . .
H6C H 0.127548 0.490279 0.649442 0.045 Uiso 1 1 calc R U . . .
C7 C 0.25645(19) 0.35207(16) 0.70472(16) 0.0198(3) Uani 1 1 d . . . . .
C8 C 0.76287(17) 0.09465(15) 0.59715(15) 0.0169(2) Uani 1 1 d . . . . .
C9 C 0.68848(19) 0.07178(16) 0.45833(15) 0.0197(3) Uani 1 1 d . . . . .
H9 H 0.725191 0.009080 0.395036 0.024 Uiso 1 1 calc R U . . .
C10 C 0.56374(18) 0.13489(16) 0.40632(14) 0.0172(2) Uani 1 1 d . . . . .
C11 C 0.3000(2) 0.33430(18) 0.82641(17) 0.0241(3) Uani 1 1 d . . . . .
H11 H 0.222452 0.345014 0.868461 0.029 Uiso 1 1 calc R U . . .
C12 C 0.4496(2) 0.30187(15) 0.89085(15) 0.0204(3) Uani 1 1 d . . . . .
C13 C 0.8967(2) 0.02046(18) 0.63947(18) 0.0248(3) Uani 1 1 d . . . . .
H13A H 0.896394 -0.054903 0.555609 0.037 Uiso 1 1 calc R U . . .
H13B H 0.870618 -0.025140 0.694332 0.037 Uiso 1 1 calc R U . . .
H13C H 1.010226 0.093067 0.696036 0.037 Uiso 1 1 calc R U . . .
C14 C 0.4948(2) 0.1007(2) 0.25462(17) 0.0301(4) Uani 1 1 d . . . . .
H14A H 0.588505 0.096885 0.225650 0.045 Uiso 1 1 calc R U . . .
H14B H 0.444680 0.177074 0.240683 0.045 Uiso 1 1 calc R U . . .
H14C H 0.406166 0.005714 0.198458 0.045 Uiso 1 1 calc R U . . .
C15 C 0.4797(3) 0.28443(19) 1.02200(18) 0.0296(3) Uani 1 1 d . . . . .
H15A H 0.411007 0.333945 1.066040 0.044 Uiso 1 1 calc R U . . .
H15B H 0.601875 0.327984 1.087215 0.044 Uiso 1 1 calc R U . . .
H15C H 0.445789 0.180067 0.997746 0.044 Uiso 1 1 calc R U . . .

loop_
_atom_site_aniso_label
_atom_site_aniso_U_11
_atom_site_aniso_U_22
_atom_site_aniso_U_33
_atom_site_aniso_U_23
_atom_site_aniso_U_13
_atom_site_aniso_U_12
Br1 0.02284(8) 0.02819(9) 0.03736(10) 0.01960(8) -0.00181(7) -0.00347(6)
Cu1 0.01402(8) 0.02002(9) 0.01265(8) 0.00849(6) 0.00633(6) 0.00682(6)
O1 0.0168(4) 0.0264(5) 0.0187(5) 0.0104(4) 0.0088(4) 0.0094(4)
O2 0.0171(4) 0.0222(5) 0.0168(4) 0.0104(4) 0.0063(4) 0.0083(4)
O3 0.0199(5) 0.0227(5) 0.0149(4) 0.0101(4) 0.0083(4) 0.0094(4)
O4 0.0228(5) 0.0263(5) 0.0165(5) 0.0108(4) 0.0102(4) 0.0083(4)
N1 0.0151(5) 0.0186(5) 0.0177(5) 0.0087(5) 0.0071(4) 0.0070(4)
C1 0.0160(6) 0.0178(6) 0.0218(7) 0.0095(5) 0.0049(5) 0.0047(5)
C2 0.0188(6) 0.0217(6) 0.0156(6) 0.0076(5) 0.0032(5) 0.0061(5)
C3 0.0189(6) 0.0222(6) 0.0160(6) 0.0101(5) 0.0080(5) 0.0084(5)
C4 0.0174(6) 0.0211(6) 0.0176(6) 0.0103(5) 0.0025(5) 0.0058(5)
C5 0.0205(6) 0.0217(7) 0.0197(6) 0.0128(6) 0.0045(5) 0.0068(5)
C6 0.0219(7) 0.0374(9) 0.0322(8) 0.0119(7) 0.0141(7) 0.0158(7)
C7 0.0165(6) 0.0172(6) 0.0214(6) 0.0037(5) 0.0090(5) 0.0042(5)
C8 0.0127(5) 0.0159(6) 0.0213(6) 0.0085(5) 0.0065(5) 0.0034(5)
C9 0.0185(6) 0.0216(6) 0.0198(6) 0.0077(5) 0.0102(5) 0.0077(5)
C10 0.0178(6) 0.0192(6) 0.0158(6) 0.0084(5) 0.0084(5) 0.0038(5)
C11 0.0263(7) 0.0254(7) 0.0247(7) 0.0087(6) 0.0181(6) 0.0080(6)
C12 0.0292(7) 0.0152(6) 0.0169(6) 0.0051(5) 0.0134(6) 0.0033(5)
C13 0.0192(7) 0.0239(7) 0.0295(8) 0.0120(6) 0.0070(6) 0.0106(6)
C14 0.0383(9) 0.0414(9) 0.0168(7) 0.0147(7) 0.0144(6) 0.0189(8)
C15 0.0464(10) 0.0281(8) 0.0229(7) 0.0133(6) 0.0221(7) 0.0107(7)

loop_
_atom_type_symbol
_atom_type_description
_atom_type_scat_dispersion_real
_atom_type_scat_dispersion_imag
_atom_type_scat_source
C C 0.0033 0.0016 'International Tables Vol C Tables 4.2.6.8 and 6.1.1.4'
H H 0.0000 0.0000 'International Tables Vol C Tables 4.2.6.8 and 6.1.1.4'
Br Br -0.2901 2.4595 'International Tables Vol C Tables 4.2.6.8 and 6.1.1.4'
Cu Cu 0.3201 1.2651 'International Tables Vol C Tables 4.2.6.8 and 6.1.1.4'
N N 0.0061 0.0033 'International Tables Vol C Tables 4.2.6.8 and 6.1.1.4'
O O 0.0106 0.0060 'International Tables Vol C Tables 4.2.6.8 and 6.1.1.4'

loop_
_geom_angle_atom_site_label_1
_geom_angle_atom_site_label_2
_geom_angle_atom_site_label_3
_geom_angle
_geom_angle_site_symmetry_1
_geom_angle_site_symmetry_3
_geom_angle_publ_flag
O3 Cu1 O2 93.61(4) . . ?
O3 Cu1 O4 169.69(5) . . ?
O2 Cu1 O4 85.91(4) . . ?
O3 Cu1 O1 85.83(4) . . ?
O2 Cu1 O1 171.62(5) . . ?
O4 Cu1 O1 93.14(4) . . ?
O3 Cu1 N1 93.41(4) . . ?
O2 Cu1 N1 92.99(4) . . ?
O4 Cu1 N1 96.90(5) . . ?
O1 Cu1 N1 95.39(4) . . ?
C7 O1 Cu1 125.11(10) . . ?
C8 O2 Cu1 124.77(9) . . ?
C10 O3 Cu1 125.05(9) . . ?
C12 O4 Cu1 124.91(10) . . ?
C4 N1 C3 117.75(13) . . ?
C4 N1 Cu1 120.49(10) . . ?
C3 N1 Cu1 121.39(10) . . ?
C2 C1 C5 120.86(14) . . ?
C2 C1 Br1 119.50(11) . . ?
C5 C1 Br1 119.65(11) . . ?
C1 C2 C3 116.91(13) . . ?
N1 C3 C2 123.69(13) . . ?
N1 C4 C5 123.59(13) . . ?
C1 C5 C4 117.20(13) . . ?
O1 C7 C11 125.42(14) . . ?
O1 C7 C6 115.28(14) . . ?
C11 C7 C6 119.30(14) . . ?
O2 C8 C9 125.75(13) . . ?
O2 C8 C13 115.26(13) . . ?
C9 C8 C13 118.99(13) . . ?
C8 C9 C10 124.44(13) . . ?
O3 C10 C9 125.64(13) . . ?
O3 C10 C14 115.54(13) . . ?
C9 C10 C14 118.80(13) . . ?
C7 C11 C12 124.74(14) . . ?
O4 C12 C11 125.48(14) . . ?
O4 C12 C15 115.43(15) . . ?
C11 C12 C15 119.08(14) . . ?

loop_
_geom_bond_atom_site_label_1
_geom_bond_atom_site_label_2
_geom_bond_distance
_geom_bond_site_symmetry_2
_geom_bond_publ_flag
Br1 C1 1.8869(15) . ?
Cu1 O3 1.9339(10) . ?
Cu1 O2 1.9392(10) . ?
Cu1 O4 1.9423(10) . ?
Cu1 O1 1.9454(10) . ?
Cu1 N1 2.2919(12) . ?
O1 C7 1.2692(17) . ?
O2 C8 1.2692(17) . ?
O3 C10 1.2705(17) . ?
O4 C12 1.2671(18) . ?
N1 C4 1.3341(19) . ?
N1 C3 1.3397(18) . ?
C1 C2 1.386(2) . ?
C1 C5 1.386(2) . ?
C2 C3 1.389(2) . ?
C4 C5 1.388(2) . ?
C6 C7 1.512(2) . ?
C7 C11 1.396(2) . ?
C8 C9 1.398(2) . ?
C8 C13 1.504(2) . ?
C9 C10 1.398(2) . ?
C10 C14 1.501(2) . ?
C11 C12 1.399(2) . ?
C12 C15 1.512(2) . ?

loop_
_geom_hbond_atom_site_label_D
_geom_hbond_atom_site_label_H
_geom_hbond_atom_site_label_A
_geom_hbond_distance_DH
_geom_hbond_distance_HA
_geom_hbond_distance_DA
_geom_hbond_angle_DHA
_geom_hbond_site_symmetry_A
_geom_hbond_publ_flag
C13 H13B Br1 0.98 3.05 3.6503(16) 121.2 1_545 yes
C14 H14A Br1 0.98 3.09 4.0647(18) 172.1 2_766 yes
C14 H14C Br1 0.98 3.00 3.6069(17) 121.0 1_444 yes
C15 H15C Br1 0.98 3.01 3.8536(18) 145.2 1_445 yes

loop_
_geom_torsion_atom_site_label_1
_geom_torsion_atom_site_label_2
_geom_torsion_atom_site_label_3
_geom_torsion_atom_site_label_4
_geom_torsion
_geom_torsion_site_symmetry_1
_geom_torsion_site_symmetry_2
_geom_torsion_site_symmetry_3
_geom_torsion_site_symmetry_4
_geom_torsion_publ_flag
C5 C1 C2 C3 0.1(2) . . . . ?
Br1 C1 C2 C3 -179.60(11) . . . . ?
C4 N1 C3 C2 -0.5(2) . . . . ?
Cu1 N1 C3 C2 172.59(11) . . . . ?
C1 C2 C3 N1 0.5(2) . . . . ?
C3 N1 C4 C5 -0.1(2) . . . . ?
Cu1 N1 C4 C5 -173.26(11) . . . . ?
C2 C1 C5 C4 -0.6(2) . . . . ?
Br1 C1 C5 C4 179.06(11) . . . . ?
N1 C4 C5 C1 0.6(2) . . . . ?
Cu1 O1 C7 C11 3.0(2) . . . . ?
Cu1 O1 C7 C6 -177.01(11) . . . . ?
Cu1 O2 C8 C9 6.7(2) . . . . ?
Cu1 O2 C8 C13 -173.54(10) . . . . ?
O2 C8 C9 C10 0.0(2) . . . . ?
C13 C8 C9 C10 -179.67(14) . . . . ?
Cu1 O3 C10 C9 -4.4(2) . . . . ?
Cu1 O3 C10 C14 174.25(11) . . . . ?
C8 C9 C10 O3 -1.3(2) . . . . ?
C8 C9 C10 C14 -179.97(15) . . . . ?
O1 C7 C11 C12 3.9(3) . . . . ?
C6 C7 C11 C12 -176.14(15) . . . . ?
Cu1 O4 C12 C11 -9.5(2) . . . . ?
Cu1 O4 C12 C15 169.80(10) . . . . ?
C7 C11 C12 O4 -0.3(3) . . . . ?
C7 C11 C12 C15 -179.53(15) . . . . ?
